data_7052169
loop_
_publ_author_name
'R\'ethor\'e, C\'eline'
'Madalan, Augustin'
'Fourmigu\'e, Marc'
'Canadell, Enric'
'Lopes, Elsa B.'
'Almeida, Manuel'
'Cl\'erac, Rodolphe'
'Avarvari, Narcis'

_publ_section_title
;
 O&#x22EF;S vs. N&#x22EF;S intramolecular nonbonded interactions in
 neutral and radical cation salts of TTF-oxazoline derivatives:
 synthesis, theoretical investigations, crystalline structures, and
 physical properties
;
_journal_issue 8
_journal_name_full 'New Journal of Chemistry'
_journal_page_first 1468
_journal_paper_doi 10.1039/b701617d
_journal_volume 31
_journal_year 2007
_chemical_formula_sum 'C26 H26 Cl14 Mo6 N2 O2 S14'
_chemical_formula_weight 1919.27
_chemical_name_common ((R/S)-EDT-TTF(SMe)-oxazoline)2(Mo6Cl14)
_chemical_name_systematic
;
?
;
_space_group_IT_number 2
_symmetry_cell_setting triclinic
_symmetry_space_group_name_Hall '-P 1'
_symmetry_space_group_name_H-M 'P -1'
_atom_sites_solution_hydrogens geom
_atom_sites_solution_primary direct
_atom_sites_solution_secondary difmap
_audit_creation_method SHELXL-97
_cell_angle_alpha 73.31
_cell_angle_beta 69.31
_cell_angle_gamma 88.65
_cell_formula_units_Z 1
_cell_length_a 9.563
_cell_length_b 12.095
_cell_length_c 13.129
_cell_measurement_reflns_used 84
_cell_measurement_temperature 293(2)
_cell_measurement_theta_max 25
_cell_measurement_theta_min 2.5
_cell_volume 1355.621
_computing_cell_refinement 'Dirax/lsq (Duisenberg & Schreurs, 1989-2000)'
_computing_data_collection KappaCCD
_computing_data_reduction 'Denzo and Scalepak'
_computing_structure_refinement 'SHELXL-97 (Sheldrick, 1997)'
_computing_structure_solution 'SHELXS-97 (Sheldrick, 1990)'
_diffrn_ambient_temperature 293(2)
_diffrn_measured_fraction_theta_full 0.985
_diffrn_measured_fraction_theta_max 0.985
_diffrn_measurement_device_type area_detector
_diffrn_measurement_method CCD
_diffrn_radiation_monochromator graphite
_diffrn_radiation_source 'fine-focus sealed tube'
_diffrn_radiation_type MoK\a
_diffrn_radiation_wavelength 0.71070
_diffrn_reflns_av_R_equivalents 0.0633
_diffrn_reflns_av_sigmaI/netI 0.1478
_diffrn_reflns_limit_h_max 12
_diffrn_reflns_limit_h_min -12
_diffrn_reflns_limit_k_max 15
_diffrn_reflns_limit_k_min -15
_diffrn_reflns_limit_l_max 17
_diffrn_reflns_limit_l_min -17
_diffrn_reflns_number 14042
_diffrn_reflns_theta_full 28.00
_diffrn_reflns_theta_max 28.00
_diffrn_reflns_theta_min 4.04
_exptl_absorpt_coefficient_mu 2.608
_exptl_absorpt_correction_T_max 1
_exptl_absorpt_correction_T_min 0.707320
_exptl_absorpt_correction_type multi-scan
_exptl_absorpt_process_details sadabs
_exptl_crystal_colour brown
_exptl_crystal_density_diffrn 2.351
_exptl_crystal_density_meas ?
_exptl_crystal_density_method .
_exptl_crystal_description prism
_exptl_crystal_F_000 926
_exptl_crystal_size_max 0.15
_exptl_crystal_size_mid 0.03
_exptl_crystal_size_min 0.01
_refine_diff_density_max 0.826
_refine_diff_density_min -0.758
_refine_diff_density_rms 0.171
_refine_ls_extinction_method none
_refine_ls_goodness_of_fit_ref 1.004
_refine_ls_hydrogen_treatment constr
_refine_ls_matrix_type full
_refine_ls_number_parameters 289
_refine_ls_number_reflns 6449
_refine_ls_number_restraints 0
_refine_ls_restrained_S_all 1.004
_refine_ls_R_factor_all 0.1620
_refine_ls_R_factor_gt 0.0600
_refine_ls_shift/su_max 0.001
_refine_ls_shift/su_mean 0.000
_refine_ls_structure_factor_coef Fsqd
_refine_ls_weighting_details 'calc w=1/[\s^2^(Fo^2^)+(0.0366P)^2^+0.4436P] where P=(Fo^2^+2Fc^2^)/3'
_refine_ls_weighting_scheme calc
_refine_ls_wR_factor_gt 0.0955
_refine_ls_wR_factor_ref 0.1181
_reflns_number_gt 3167
_reflns_number_total 6449
_reflns_threshold_expression >2sigma(I)
_cod_data_source_file b701617d.txt
_cod_data_source_block '[1a]2Mo6Cl14'
_cod_depositor_comments
;
The following automatic conversions were performed:
'_symmetry_cell_setting' value 'Triclinic' changed to 'triclinic'
according to '/home/saulius/struct/CIF-dictionaries/cif_core.dic'
dictionary named 'cif_core.dic' version 2.4.1 from 2010-06-29.

Automatic conversion script
Id: cif_fix_enum 1527 2010-12-29 10:47:43Z saulius 
;
_cod_original_cell_volume 1355.6
_cod_original_sg_symbol_H-M P-1
_cod_database_code 7052169

loop_
_symmetry_equiv_pos_as_xyz
'x, y, z'
'-x, -y, -z'

loop_
_atom_site_label
_atom_site_type_symbol
_atom_site_fract_x
_atom_site_fract_y
_atom_site_fract_z
_atom_site_U_iso_or_equiv
_atom_site_adp_type
_atom_site_occupancy
_atom_site_symmetry_multiplicity
_atom_site_calc_flag
_atom_site_refinement_flags
_atom_site_disorder_assembly
_atom_site_disorder_group
C1 C 0.0250(9) 0.3156(6) 0.3526(7) 0.038(2) Uani 1 1 d . . .
C2 C 0.0679(8) 0.4204(6) 0.2686(6) 0.034(2) Uani 1 1 d . . .
C3 C 0.1433(9) 0.4389(6) 0.4343(6) 0.036(2) Uani 1 1 d . . .
C4 C 0.2082(9) 0.4734(6) 0.5015(7) 0.038(2) Uani 1 1 d . . .
C5 C 0.3004(9) 0.4760(6) 0.6597(6) 0.038(2) Uani 1 1 d . . .
C6 C 0.3505(8) 0.5812(6) 0.5801(6) 0.0320(19) Uani 1 1 d . . .
C7 C 0.4168(14) 0.5395(9) 0.7975(8) 0.088(4) Uani 1 1 d . . .
H7A H 0.3804 0.5353 0.8776 0.106 Uiso 1 1 calc R . .
H7B H 0.5222 0.5260 0.7767 0.106 Uiso 1 1 calc R . .
C8 C 0.4110(16) 0.6514(8) 0.7391(9) 0.111(5) Uani 1 1 d . . .
H8A H 0.4788 0.6989 0.7528 0.133 Uiso 1 1 calc R . .
H8B H 0.3106 0.6724 0.7739 0.133 Uiso 1 1 calc R . .
C9 C -0.0512(10) 0.2112(6) 0.3541(7) 0.045(2) Uani 1 1 d . . .
C10 C -0.1547(13) 0.0962(7) 0.2927(8) 0.080(4) Uani 1 1 d . . .
H10A H -0.1048 0.0571 0.2362 0.096 Uiso 1 1 calc R . .
H10B H -0.2587 0.1012 0.2989 0.096 Uiso 1 1 calc R . .
C11 C -0.1445(16) 0.0311(9) 0.4079(10) 0.105(5) Uani 1 1 d . . .
H11 H -0.0647 -0.0206 0.3910 0.126 Uiso 1 1 calc R . .
C12 C -0.2627(15) -0.0372(10) 0.4907(9) 0.114(5) Uani 1 1 d . . .
H12A H -0.2369 -0.0723 0.5564 0.170 Uiso 1 1 calc R . .
H12B H -0.2900 -0.0965 0.4641 0.170 Uiso 1 1 calc R . .
H12C H -0.3459 0.0085 0.5108 0.170 Uiso 1 1 calc R . .
C13 C 0.1373(11) 0.5956(8) 0.0695(7) 0.077(4) Uani 1 1 d . . .
H13A H 0.1304 0.6237 -0.0046 0.115 Uiso 1 1 calc R . .
H13B H 0.2409 0.5935 0.0617 0.115 Uiso 1 1 calc R . .
H13C H 0.0905 0.6463 0.1138 0.115 Uiso 1 1 calc R . .
N1 N -0.0807(11) 0.1221(7) 0.4375(7) 0.099(4) Uani 1 1 d . . .
O1 O -0.0798(7) 0.2116(4) 0.2610(5) 0.0589(18) Uani 1 1 d . . .
S1 S 0.0537(3) 0.30159(16) 0.47808(19) 0.0473(6) Uani 1 1 d . . .
S2 S 0.1556(2) 0.52374(17) 0.30061(17) 0.0404(6) Uani 1 1 d . . .
S3 S 0.1979(3) 0.38286(16) 0.63057(17) 0.0426(6) Uani 1 1 d . . .
S4 S 0.3040(2) 0.60675(16) 0.45914(16) 0.0365(5) Uani 1 1 d . . .
S5 S 0.3267(3) 0.42132(19) 0.7884(2) 0.0573(7) Uani 1 1 d . . .
S6 S 0.4536(3) 0.69428(19) 0.58724(18) 0.0510(7) Uani 1 1 d . . .
S7 S 0.0461(3) 0.45579(19) 0.13839(19) 0.0505(7) Uani 1 1 d . . .
Mo1 Mo 0.30168(8) 0.94196(5) 0.07532(5) 0.0296(2) Uani 1 1 d . . .
Mo2 Mo 0.53652(8) 0.93878(5) 0.13281(5) 0.0300(2) Uani 1 1 d . . .
Mo3 Mo 0.45280(8) 1.13554(5) 0.03680(5) 0.0305(2) Uani 1 1 d . . .
Cl1 Cl 0.3010(2) 1.01565(17) 0.23209(16) 0.0432(6) Uani 1 1 d . . .
Cl2 Cl 0.3919(2) 0.75907(15) 0.16246(16) 0.0405(6) Uani 1 1 d . . .
Cl3 Cl 0.3217(2) 0.87447(15) -0.08971(15) 0.0381(5) Uani 1 1 d . . .
Cl4 Cl 0.2321(2) 1.13077(15) -0.01879(17) 0.0386(5) Uani 1 1 d . . .
Cl5 Cl 0.3978(3) 1.31844(17) 0.0806(2) 0.0525(6) Uani 1 1 d . . .
Cl6 Cl 0.0419(2) 0.86175(17) 0.17568(19) 0.0502(6) Uani 1 1 d . . .
Cl7 Cl 0.5805(3) 0.85385(18) 0.30863(17) 0.0511(6) Uani 1 1 d . . .

loop_
_atom_site_aniso_label
_atom_site_aniso_U_11
_atom_site_aniso_U_22
_atom_site_aniso_U_33
_atom_site_aniso_U_23
_atom_site_aniso_U_13
_atom_site_aniso_U_12
C1 0.033(6) 0.040(5) 0.047(5) -0.019(4) -0.016(5) 0.008(4)
C2 0.022(5) 0.046(5) 0.038(5) -0.021(4) -0.011(4) 0.001(4)
C3 0.033(6) 0.029(4) 0.042(5) -0.005(4) -0.014(4) -0.001(4)
C4 0.037(6) 0.035(4) 0.042(5) -0.009(4) -0.018(4) 0.003(4)
C5 0.026(5) 0.048(5) 0.029(5) -0.004(4) -0.004(4) 0.008(4)
C6 0.026(5) 0.049(5) 0.030(5) -0.022(4) -0.011(4) 0.009(4)
C7 0.133(12) 0.088(8) 0.053(7) -0.014(6) -0.048(8) -0.025(8)
C8 0.245(17) 0.052(7) 0.093(9) -0.028(6) -0.125(11) 0.022(8)
C9 0.067(7) 0.026(4) 0.054(6) -0.012(4) -0.034(5) -0.003(4)
C10 0.136(11) 0.034(5) 0.088(8) -0.021(5) -0.059(8) -0.010(6)
C11 0.180(15) 0.061(7) 0.095(9) 0.000(7) -0.090(10) -0.041(8)
C12 0.143(13) 0.111(10) 0.085(9) -0.021(8) -0.040(9) -0.065(9)
C13 0.091(9) 0.080(7) 0.041(6) 0.000(5) -0.013(6) -0.027(6)
N1 0.181(11) 0.050(5) 0.107(7) -0.005(5) -0.111(8) -0.032(6)
O1 0.090(6) 0.037(3) 0.067(4) -0.013(3) -0.050(4) 0.002(3)
S1 0.0659(19) 0.0276(11) 0.0576(15) -0.0096(10) -0.0353(14) -0.0008(11)
S2 0.0428(16) 0.0397(11) 0.0379(13) -0.0092(10) -0.0147(12) -0.0079(10)
S3 0.0539(17) 0.0291(11) 0.0446(13) -0.0032(10) -0.0233(12) -0.0008(10)
S4 0.0422(15) 0.0353(11) 0.0308(11) -0.0059(9) -0.0142(11) -0.0072(10)
S5 0.081(2) 0.0495(13) 0.0478(15) -0.0052(11) -0.0388(15) 0.0134(13)
S6 0.0585(18) 0.0543(14) 0.0431(13) -0.0135(11) -0.0215(13) -0.0150(12)
S7 0.0543(18) 0.0575(14) 0.0472(14) -0.0182(11) -0.0249(13) -0.0023(12)
Mo1 0.0289(5) 0.0306(4) 0.0256(4) -0.0017(3) -0.0104(4) -0.0058(3)
Mo2 0.0343(5) 0.0317(4) 0.0229(4) -0.0013(3) -0.0141(4) -0.0046(3)
Mo3 0.0348(5) 0.0290(4) 0.0291(4) -0.0063(3) -0.0149(4) -0.0018(3)
Cl1 0.0401(15) 0.0579(13) 0.0281(11) -0.0139(10) -0.0069(10) -0.0009(11)
Cl2 0.0461(15) 0.0318(10) 0.0360(12) 0.0061(9) -0.0178(11) -0.0115(10)
Cl3 0.0464(15) 0.0362(10) 0.0377(12) -0.0075(9) -0.0242(11) -0.0073(10)
Cl4 0.0367(14) 0.0355(10) 0.0453(12) -0.0063(9) -0.0213(11) 0.0024(9)
Cl5 0.0587(17) 0.0453(12) 0.0738(16) -0.0348(12) -0.0350(14) 0.0161(11)
Cl6 0.0274(14) 0.0519(12) 0.0571(14) -0.0101(11) -0.0029(12) -0.0108(10)
Cl7 0.0660(18) 0.0567(13) 0.0322(12) 0.0026(10) -0.0315(12) -0.0039(12)

loop_
_atom_type_symbol
_atom_type_description
_atom_type_scat_dispersion_real
_atom_type_scat_dispersion_imag
_atom_type_scat_source
C C 0.0033 0.0016 'International Tables Vol C Tables 4.2.6.8 and 6.1.1.4'
H H 0.0000 0.0000 'International Tables Vol C Tables 4.2.6.8 and 6.1.1.4'
N N 0.0061 0.0033 'International Tables Vol C Tables 4.2.6.8 and 6.1.1.4'
O O 0.0106 0.0060 'International Tables Vol C Tables 4.2.6.8 and 6.1.1.4'
S S 0.1246 0.1234 'International Tables Vol C Tables 4.2.6.8 and 6.1.1.4'
Mo Mo -1.6832 0.6857 'International Tables Vol C Tables 4.2.6.8 and 6.1.1.4'
Cl Cl 0.1484 0.1585 'International Tables Vol C Tables 4.2.6.8 and 6.1.1.4'

loop_
_geom_angle_atom_site_label_1
_geom_angle_atom_site_label_2
_geom_angle_atom_site_label_3
_geom_angle
_geom_angle_site_symmetry_1
_geom_angle_site_symmetry_3
_geom_angle_publ_flag
C2 C1 C9 128.7(7) . . ?
C2 C1 S1 118.4(5) . . ?
C9 C1 S1 112.8(6) . . ?
C1 C2 S7 126.7(5) . . ?
C1 C2 S2 114.4(6) . . ?
S7 C2 S2 118.9(4) . . ?
C4 C3 S2 123.6(5) . . ?
C4 C3 S1 121.0(6) . . ?
S2 C3 S1 115.3(4) . . ?
C3 C4 S3 121.1(5) . . ?
C3 C4 S4 122.5(6) . . ?
S3 C4 S4 116.4(4) . . ?
C6 C5 S3 116.8(6) . . ?
C6 C5 S5 128.8(6) . . ?
S3 C5 S5 114.5(4) . . ?
C5 C6 S4 116.4(5) . . ?
C5 C6 S6 127.1(6) . . ?
S4 C6 S6 116.5(4) . . ?
C8 C7 S5 123.8(8) . . ?
C7 C8 S6 120.8(8) . . ?
N1 C9 O1 121.1(7) . . ?
N1 C9 C1 120.5(7) . . ?
O1 C9 C1 118.3(7) . . ?
O1 C10 C11 105.5(7) . . ?
C12 C11 N1 116.6(10) . . ?
C12 C11 C10 120.2(11) . . ?
N1 C11 C10 102.9(7) . . ?
C9 N1 C11 106.7(7) . . ?
C9 O1 C10 103.2(6) . . ?
C1 S1 C3 95.2(4) . . ?
C3 S2 C2 96.6(3) . . ?
C4 S3 C5 95.7(3) . . ?
C4 S4 C6 94.7(4) . . ?
C5 S5 C7 102.7(4) . . ?
C6 S6 C8 99.2(4) . . ?
C2 S7 C13 103.1(4) . . ?
Cl6 Mo1 Cl4 93.11(8) . . ?
Cl6 Mo1 Cl1 92.25(7) . . ?
Cl4 Mo1 Cl1 89.68(7) . . ?
Cl6 Mo1 Cl2 91.32(7) . . ?
Cl4 Mo1 Cl2 175.56(7) . . ?
Cl1 Mo1 Cl2 89.94(7) . . ?
Cl6 Mo1 Cl3 91.99(7) . . ?
Cl4 Mo1 Cl3 89.96(7) . . ?
Cl1 Mo1 Cl3 175.76(7) . . ?
Cl2 Mo1 Cl3 90.09(7) . . ?
Cl6 Mo1 Mo3 135.95(6) . . ?
Cl4 Mo1 Mo3 58.28(5) . . ?
Cl1 Mo1 Mo3 58.31(5) . . ?
Cl2 Mo1 Mo3 117.97(5) . . ?
Cl3 Mo1 Mo3 118.11(5) . . ?
Cl6 Mo1 Mo2 134.45(6) . . ?
Cl4 Mo1 Mo2 118.28(5) . . ?
Cl1 Mo1 Mo2 58.52(6) . . ?
Cl2 Mo1 Mo2 57.97(5) . . ?
Cl3 Mo1 Mo2 118.15(6) . . ?
Mo3 Mo1 Mo2 60.02(2) . . ?
Cl6 Mo1 Mo2 135.70(6) . 2_675 ?
Cl4 Mo1 Mo2 58.42(5) . 2_675 ?
Cl1 Mo1 Mo2 118.15(5) . 2_675 ?
Cl2 Mo1 Mo2 118.08(6) . 2_675 ?
Cl3 Mo1 Mo2 58.27(4) . 2_675 ?
Mo3 Mo1 Mo2 59.85(2) . 2_675 ?
Mo2 Mo1 Mo2 89.84(3) . 2_675 ?
Cl6 Mo1 Mo3 134.18(6) . 2_675 ?
Cl4 Mo1 Mo3 118.37(6) . 2_675 ?
Cl1 Mo1 Mo3 118.32(6) . 2_675 ?
Cl2 Mo1 Mo3 58.14(5) . 2_675 ?
Cl3 Mo1 Mo3 58.34(5) . 2_675 ?
Mo3 Mo1 Mo3 89.87(3) . 2_675 ?
Mo2 Mo1 Mo3 59.82(3) . 2_675 ?
Mo2 Mo1 Mo3 59.97(3) 2_675 2_675 ?
Cl7 Mo2 Cl2 90.62(7) . . ?
Cl7 Mo2 Cl3 93.63(6) . 2_675 ?
Cl2 Mo2 Cl3 175.75(7) . 2_675 ?
Cl7 Mo2 Cl4 92.45(8) . 2_675 ?
Cl2 Mo2 Cl4 90.23(7) . 2_675 ?
Cl3 Mo2 Cl4 89.58(7) 2_675 2_675 ?
Cl7 Mo2 Cl1 92.29(8) . . ?
Cl2 Mo2 Cl1 89.73(7) . . ?
Cl3 Mo2 Cl1 90.12(7) 2_675 . ?
Cl4 Mo2 Cl1 175.26(7) 2_675 . ?
Cl7 Mo2 Mo3 133.97(6) . 2_675 ?
Cl2 Mo2 Mo3 58.34(5) . 2_675 ?
Cl3 Mo2 Mo3 118.19(5) 2_675 2_675 ?
Cl4 Mo2 Mo3 58.19(5) 2_675 2_675 ?
Cl1 Mo2 Mo3 118.02(5) . 2_675 ?
Cl7 Mo2 Mo1 133.79(6) . . ?
Cl2 Mo2 Mo1 58.25(5) . . ?
Cl3 Mo2 Mo1 118.30(5) 2_675 . ?
Cl4 Mo2 Mo1 118.31(5) 2_675 . ?
Cl1 Mo2 Mo1 57.90(5) . . ?
Mo3 Mo2 Mo1 60.14(3) 2_675 . ?
Cl7 Mo2 Mo3 135.98(6) . . ?
Cl2 Mo2 Mo3 118.21(6) . . ?
Cl3 Mo2 Mo3 58.33(5) 2_675 . ?
Cl4 Mo2 Mo3 117.95(5) 2_675 . ?
Cl1 Mo2 Mo3 58.11(5) . . ?
Mo3 Mo2 Mo3 90.03(3) 2_675 . ?
Mo1 Mo2 Mo3 59.98(2) . . ?
Cl7 Mo2 Mo1 136.03(6) . 2_675 ?
Cl2 Mo2 Mo1 118.37(5) . 2_675 ?
Cl3 Mo2 Mo1 58.15(5) 2_675 2_675 ?
Cl4 Mo2 Mo1 57.92(5) 2_675 2_675 ?
Cl1 Mo2 Mo1 118.14(5) . 2_675 ?
Mo3 Mo2 Mo1 60.05(2) 2_675 2_675 ?
Mo1 Mo2 Mo1 90.16(3) . 2_675 ?
Mo3 Mo2 Mo1 60.05(3) . 2_675 ?
Cl5 Mo3 Cl2 90.64(8) . 2_675 ?
Cl5 Mo3 Cl4 92.97(7) . . ?
Cl2 Mo3 Cl4 90.19(7) 2_675 . ?
Cl5 Mo3 Cl1 93.89(8) . . ?
Cl2 Mo3 Cl1 175.46(7) 2_675 . ?
Cl4 Mo3 Cl1 89.32(7) . . ?
Cl5 Mo3 Cl3 91.50(7) . 2_675 ?
Cl2 Mo3 Cl3 89.92(7) 2_675 2_675 ?
Cl4 Mo3 Cl3 175.53(7) . 2_675 ?
Cl1 Mo3 Cl3 90.22(7) . 2_675 ?
Cl5 Mo3 Mo2 134.30(6) . 2_675 ?
Cl2 Mo3 Mo2 58.04(4) 2_675 2_675 ?
Cl4 Mo3 Mo2 58.42(5) . 2_675 ?
Cl1 Mo3 Mo2 118.08(5) . 2_675 ?
Cl3 Mo3 Mo2 118.11(6) 2_675 2_675 ?
Cl5 Mo3 Mo1 136.66(7) . . ?
Cl2 Mo3 Mo1 118.12(5) 2_675 . ?
Cl4 Mo3 Mo1 58.01(5) . . ?
Cl1 Mo3 Mo1 58.00(5) . . ?
Cl3 Mo3 Mo1 118.18(5) 2_675 . ?
Mo2 Mo3 Mo1 60.10(2) 2_675 . ?
Cl5 Mo3 Mo2 135.68(6) . . ?
Cl2 Mo3 Mo2 118.08(6) 2_675 . ?
Cl4 Mo3 Mo2 117.99(5) . . ?
Cl1 Mo3 Mo2 58.41(6) . . ?
Cl3 Mo3 Mo2 58.20(4) 2_675 . ?
Mo2 Mo3 Mo2 89.97(3) 2_675 . ?
Mo1 Mo3 Mo2 60.00(2) . . ?
Cl5 Mo3 Mo1 133.20(6) . 2_675 ?
Cl2 Mo3 Mo1 58.12(6) 2_675 2_675 ?
Cl4 Mo3 Mo1 118.44(6) . 2_675 ?
Cl1 Mo3 Mo1 118.38(6) . 2_675 ?
Cl3 Mo3 Mo1 58.09(5) 2_675 2_675 ?
Mo2 Mo3 Mo1 60.04(3) 2_675 2_675 ?
Mo1 Mo3 Mo1 90.13(3) . 2_675 ?
Mo2 Mo3 Mo1 59.98(3) . 2_675 ?
Mo1 Cl1 Mo3 63.69(5) . . ?
Mo1 Cl1 Mo2 63.59(5) . . ?
Mo3 Cl1 Mo2 63.48(5) . . ?
Mo2 Cl2 Mo1 63.79(5) . . ?
Mo2 Cl2 Mo3 63.63(5) . 2_675 ?
Mo1 Cl2 Mo3 63.74(5) . 2_675 ?
Mo1 Cl3 Mo2 63.58(4) . 2_675 ?
Mo1 Cl3 Mo3 63.58(5) . 2_675 ?
Mo2 Cl3 Mo3 63.47(5) 2_675 2_675 ?
Mo1 Cl4 Mo3 63.72(5) . . ?
Mo1 Cl4 Mo2 63.66(6) . 2_675 ?
Mo3 Cl4 Mo2 63.38(5) . 2_675 ?

loop_
_geom_bond_atom_site_label_1
_geom_bond_atom_site_label_2
_geom_bond_distance
_geom_bond_site_symmetry_2
_geom_bond_publ_flag
C1 C2 1.375(10) . ?
C1 C9 1.465(9) . ?
C1 S1 1.725(8) . ?
C2 S7 1.724(7) . ?
C2 S2 1.745(7) . ?
C3 C4 1.396(10) . ?
C3 S2 1.724(7) . ?
C3 S1 1.731(6) . ?
C4 S3 1.703(8) . ?
C4 S4 1.716(7) . ?
C5 C6 1.361(9) . ?
C5 S3 1.715(7) . ?
C5 S5 1.734(8) . ?
C6 S4 1.739(7) . ?
C6 S6 1.748(7) . ?
C7 C8 1.361(13) . ?
C7 S5 1.740(9) . ?
C8 S6 1.804(10) . ?
C9 N1 1.248(10) . ?
C9 O1 1.342(9) . ?
C10 O1 1.462(9) . ?
C10 C11 1.527(13) . ?
C11 C12 1.343(13) . ?
C11 N1 1.477(10) . ?
C13 S7 1.753(8) . ?
Mo1 Cl6 2.432(2) . ?
Mo1 Cl4 2.465(2) . ?
Mo1 Cl1 2.4648(19) . ?
Mo1 Cl2 2.470(2) . ?
Mo1 Cl3 2.4726(19) . ?
Mo1 Mo3 2.6055(8) . ?
Mo1 Mo2 2.6060(9) . ?
Mo1 Mo2 2.6067(9) 2_675 ?
Mo1 Mo3 2.6086(10) 2_675 ?
Mo2 Cl7 2.4216(19) . ?
Mo2 Cl2 2.4624(17) . ?
Mo2 Cl3 2.4758(17) 2_675 ?
Mo2 Cl4 2.478(2) 2_675 ?
Mo2 Cl1 2.481(2) . ?
Mo2 Mo3 2.6003(8) 2_675 ?
Mo2 Mo3 2.6064(9) . ?
Mo2 Mo1 2.6067(9) 2_675 ?
Mo3 Cl5 2.442(2) . ?
Mo3 Cl2 2.470(2) 2_675 ?
Mo3 Cl4 2.472(2) . ?
Mo3 Cl1 2.473(2) . ?
Mo3 Cl3 2.479(2) 2_675 ?
Mo3 Mo2 2.6003(8) 2_675 ?
Mo3 Mo1 2.6086(10) 2_675 ?
Cl2 Mo3 2.470(2) 2_675 ?
Cl3 Mo2 2.4758(17) 2_675 ?
Cl3 Mo3 2.479(2) 2_675 ?
Cl4 Mo2 2.478(2) 2_675 ?
